data_4076585
loop_
_publ_author_name
'Feldmann, Andreas'
'Iida, Azusa'
'Fr\"ohlich, Roland'
'Yamaguchi, Shigehiro'
'Kehr, Gerald'
'Erker, Gerhard'

_publ_section_title
;
 Preparation of Dihydroborole Derivatives by a Simple 1,1-Carboboration
 Route
;
_journal_issue 6
_journal_name_full Organometallics
_journal_page_first 2445
_journal_paper_doi 10.1021/om300065m
_journal_volume 31
_journal_year 2012
_chemical_absolute_configuration ad
_chemical_formula_sum 'C23 H6 B F15'
_chemical_formula_weight 578.09
_chemical_name_systematic
; 
 ? 
;
_space_group_IT_number 19
_symmetry_cell_setting orthorhombic
_symmetry_space_group_name_Hall 'P 2ac 2ab'
_symmetry_space_group_name_H-M 'P 21 21 21'
_atom_sites_solution_hydrogens geom
_atom_sites_solution_primary direct
_atom_sites_solution_secondary difmap
_audit_creation_method SHELXL-97
_cell_angle_alpha 90.00
_cell_angle_beta 90.00
_cell_angle_gamma 90.00
_cell_formula_units_Z 4
_cell_length_a 8.8154(3)
_cell_length_b 12.9050(6)
_cell_length_c 19.3331(5)
_cell_measurement_reflns_used 3156
_cell_measurement_temperature 223(2)
_cell_measurement_theta_max 68.25
_cell_measurement_theta_min 0.88
_cell_volume 2199.39(14)
_computing_cell_refinement 'Collect (Nonius B.V., 1998)'
_computing_data_collection 'Collect (Nonius B.V., 1998)'
_computing_data_reduction 'Denzo-SMN (Otwinowski & Minor, 1997)'
_computing_molecular_graphics 'XP (BrukerAXS, 2000)'
_computing_publication_material 'SHELXL-97 (Sheldrick, 1997)'
_computing_structure_refinement 'SHELXL-97 (Sheldrick, 1997)'
_computing_structure_solution 'SHELXS-97 (Sheldrick, 1990)'
_diffrn_ambient_temperature 223(2)
_diffrn_measured_fraction_theta_full 0.986
_diffrn_measured_fraction_theta_max 0.986
_diffrn_measurement_device_type 'Nonius KappaCCD APEXII'
_diffrn_measurement_method '\w and \f scans'
_diffrn_radiation_monochromator graphite
_diffrn_radiation_source 'fine-focus sealed tube'
_diffrn_radiation_type CuK\a
_diffrn_radiation_wavelength 1.54178
_diffrn_reflns_av_R_equivalents 0.036
_diffrn_reflns_av_sigmaI/netI 0.0252
_diffrn_reflns_limit_h_max 10
_diffrn_reflns_limit_h_min -10
_diffrn_reflns_limit_k_max 15
_diffrn_reflns_limit_k_min -15
_diffrn_reflns_limit_l_max 22
_diffrn_reflns_limit_l_min -22
_diffrn_reflns_number 11561
_diffrn_reflns_theta_full 66.99
_diffrn_reflns_theta_max 66.99
_diffrn_reflns_theta_min 5.52
_exptl_absorpt_coefficient_mu 1.743
_exptl_absorpt_correction_T_max 0.7800
_exptl_absorpt_correction_T_min 0.5077
_exptl_absorpt_correction_type multi-scan
_exptl_absorpt_process_details 'Denzo (Otwinowski, Borek, Majewski & Minor, 2003)'
_exptl_crystal_colour colourless
_exptl_crystal_density_diffrn 1.746
_exptl_crystal_density_method 'not measured'
_exptl_crystal_description block
_exptl_crystal_F_000 1136
_exptl_crystal_size_max 0.45
_exptl_crystal_size_mid 0.20
_exptl_crystal_size_min 0.15
_refine_diff_density_max 0.124
_refine_diff_density_min -0.171
_refine_diff_density_rms 0.035
_refine_ls_abs_structure_details 'Flack H D (1983), Acta Cryst. A39, 876-881'
_refine_ls_abs_structure_Flack 0.00(10)
_refine_ls_extinction_method none
_refine_ls_goodness_of_fit_ref 1.045
_refine_ls_hydrogen_treatment constr
_refine_ls_matrix_type full
_refine_ls_number_parameters 352
_refine_ls_number_reflns 3764
_refine_ls_number_restraints 0
_refine_ls_restrained_S_all 1.045
_refine_ls_R_factor_all 0.0335
_refine_ls_R_factor_gt 0.0317
_refine_ls_shift/su_max 0.000
_refine_ls_shift/su_mean 0.000
_refine_ls_structure_factor_coef Fsqd
_refine_ls_weighting_details 'calc w=1/[\s^2^(Fo^2^)+(0.0532P)^2^+0.3737P] where P=(Fo^2^+2Fc^2^)/3'
_refine_ls_weighting_scheme calc
_refine_ls_wR_factor_gt 0.0854
_refine_ls_wR_factor_ref 0.0871
_reflns_number_gt 3604
_reflns_number_total 3764
_reflns_threshold_expression >2sigma(I)
_cod_data_source_file om300065m_si_002.cif
_cod_data_source_block erk5727
_cod_original_sg_symbol_H-M P212121
_cod_database_code 4076585

loop_
_symmetry_equiv_pos_as_xyz
'x, y, z'
'-x+1/2, -y, z+1/2'
'-x, y+1/2, -z+1/2'
'x+1/2, -y+1/2, -z'

loop_
_atom_site_label
_atom_site_type_symbol
_atom_site_fract_x
_atom_site_fract_y
_atom_site_fract_z
_atom_site_U_iso_or_equiv
_atom_site_adp_type
_atom_site_occupancy
_atom_site_symmetry_multiplicity
_atom_site_calc_flag
_atom_site_refinement_flags
B1 B 0.2716(3) 0.36702(16) 0.21675(11) 0.0366(5) Uani 1 1 d .
C2 C 0.3387(2) 0.38206(15) 0.28899(10) 0.0373(4) Uani 1 1 d .
C3 C 0.4491(2) 0.31859(15) 0.31308(11) 0.0405(4) Uani 1 1 d .
H3 H 0.4821 0.2662 0.2828 0.049 Uiso 1 1 calc R
C4 C 0.5219(3) 0.32225(17) 0.38015(11) 0.0474(5) Uani 1 1 d .
H4 H 0.4923 0.3798 0.4112 0.057 Uiso 1 1 calc R
C5 C 0.5629(3) 0.2193(2) 0.41446(13) 0.0608(7) Uani 1 1 d .
H5A H 0.5547 0.2150 0.4649 0.073 Uiso 1 1 calc R
H5B H 0.5365 0.1555 0.3898 0.073 Uiso 1 1 calc R
C6 C 0.6857(3) 0.2838(2) 0.38548(15) 0.0598(6) Uani 1 1 d .
H6A H 0.7350 0.2597 0.3430 0.072 Uiso 1 1 calc R
H6B H 0.7532 0.3193 0.4181 0.072 Uiso 1 1 calc R
C11 C 0.3465(2) 0.29188(15) 0.16214(9) 0.0369(4) Uani 1 1 d .
C12 C 0.2814(3) 0.19750(16) 0.14687(11) 0.0427(5) Uani 1 1 d .
F12 F 0.15606(15) 0.16881(10) 0.18292(7) 0.0562(3) Uani 1 1 d .
C13 C 0.3362(3) 0.13106(17) 0.09792(13) 0.0541(6) Uani 1 1 d .
F13 F 0.2683(2) 0.04071(11) 0.08482(9) 0.0822(5) Uani 1 1 d .
C14 C 0.4640(3) 0.1601(2) 0.06127(12) 0.0591(7) Uani 1 1 d .
F14 F 0.5209(2) 0.09633(15) 0.01307(8) 0.0912(6) Uani 1 1 d .
C15 C 0.5333(3) 0.2532(2) 0.07432(11) 0.0524(6) Uani 1 1 d .
F15 F 0.65727(17) 0.28006(15) 0.03880(7) 0.0770(5) Uani 1 1 d .
C16 C 0.4747(2) 0.31753(17) 0.12447(10) 0.0431(5) Uani 1 1 d .
F16 F 0.54385(16) 0.40847(11) 0.13579(7) 0.0606(3) Uani 1 1 d .
C21 C 0.1231(2) 0.42674(14) 0.19418(10) 0.0374(4) Uani 1 1 d .
C22 C -0.0105(2) 0.42376(17) 0.23277(10) 0.0437(5) Uani 1 1 d .
F22 F -0.01737(15) 0.36255(11) 0.28861(7) 0.0566(3) Uani 1 1 d .
C23 C -0.1368(2) 0.48016(19) 0.21601(13) 0.0516(5) Uani 1 1 d .
F23 F -0.26319(16) 0.47369(13) 0.25463(9) 0.0718(4) Uani 1 1 d .
C24 C -0.1340(3) 0.54370(19) 0.15900(15) 0.0589(6) Uani 1 1 d .
F24 F -0.25526(18) 0.60058(13) 0.14250(11) 0.0879(5) Uani 1 1 d .
C25 C -0.0050(3) 0.54866(17) 0.11846(12) 0.0530(6) Uani 1 1 d .
F25 F -0.0021(2) 0.61014(12) 0.06249(9) 0.0804(5) Uani 1 1 d .
C26 C 0.1183(3) 0.48951(16) 0.13591(11) 0.0428(5) Uani 1 1 d .
F26 F 0.24215(16) 0.49652(11) 0.09559(7) 0.0562(3) Uani 1 1 d .
C31 C 0.2744(2) 0.46691(15) 0.33203(9) 0.0376(4) Uani 1 1 d .
C32 C 0.2783(2) 0.56814(15) 0.30833(10) 0.0388(4) Uani 1 1 d .
F32 F 0.35652(15) 0.59002(9) 0.25006(6) 0.0494(3) Uani 1 1 d .
C33 C 0.2018(3) 0.64766(16) 0.34002(11) 0.0470(5) Uani 1 1 d .
F33 F 0.20743(19) 0.74366(9) 0.31410(8) 0.0658(4) Uani 1 1 d .
C34 C 0.1204(3) 0.6276(2) 0.39897(13) 0.0550(6) Uani 1 1 d .
F34 F 0.04434(19) 0.70469(14) 0.42966(8) 0.0787(5) Uani 1 1 d .
C35 C 0.1164(3) 0.5291(2) 0.42577(11) 0.0541(6) Uani 1 1 d .
F35 F 0.03616(18) 0.50966(16) 0.48329(7) 0.0787(5) Uani 1 1 d .
C36 C 0.1922(3) 0.45029(18) 0.39245(10) 0.0446(5) Uani 1 1 d .
F36 F 0.18051(18) 0.35430(12) 0.41800(7) 0.0645(4) Uani 1 1 d .

loop_
_atom_site_aniso_label
_atom_site_aniso_U_11
_atom_site_aniso_U_22
_atom_site_aniso_U_33
_atom_site_aniso_U_23
_atom_site_aniso_U_13
_atom_site_aniso_U_12
B1 0.0383(11) 0.0321(10) 0.0395(10) 0.0031(9) 0.0001(10) -0.0035(9)
C2 0.0399(10) 0.0348(9) 0.0371(9) 0.0014(8) 0.0007(8) -0.0017(8)
C3 0.0459(11) 0.0360(9) 0.0395(10) -0.0004(8) -0.0004(9) 0.0012(9)
C4 0.0533(13) 0.0447(11) 0.0443(11) 0.0015(9) -0.0115(10) 0.0076(10)
C5 0.0649(16) 0.0605(15) 0.0571(14) 0.0155(12) -0.0176(13) 0.0051(12)
C6 0.0488(13) 0.0607(14) 0.0701(15) -0.0001(12) -0.0192(12) 0.0052(11)
C11 0.0364(10) 0.0416(10) 0.0327(9) 0.0009(8) -0.0052(8) 0.0044(8)
C12 0.0415(11) 0.0434(10) 0.0432(10) 0.0015(9) -0.0078(9) 0.0048(9)
F12 0.0494(7) 0.0489(7) 0.0704(8) 0.0082(6) -0.0025(7) -0.0090(6)
C13 0.0654(15) 0.0423(11) 0.0545(13) -0.0083(10) -0.0188(12) 0.0137(11)
F13 0.1062(14) 0.0459(7) 0.0946(11) -0.0238(8) -0.0264(11) 0.0053(8)
C14 0.0698(16) 0.0680(15) 0.0395(11) -0.0118(11) -0.0107(12) 0.0330(14)
F14 0.1107(14) 0.1038(12) 0.0591(9) -0.0338(9) -0.0067(9) 0.0572(12)
C15 0.0426(12) 0.0781(16) 0.0366(10) 0.0070(11) -0.0004(9) 0.0174(12)
F15 0.0526(8) 0.1242(14) 0.0543(8) 0.0126(9) 0.0148(7) 0.0215(9)
C16 0.0380(10) 0.0522(11) 0.0392(10) 0.0010(9) -0.0048(9) 0.0020(9)
F16 0.0504(7) 0.0665(8) 0.0650(8) 0.0024(7) 0.0013(7) -0.0153(7)
C21 0.0391(10) 0.0380(10) 0.0352(10) -0.0052(8) -0.0045(8) 0.0006(8)
C22 0.0422(11) 0.0476(11) 0.0412(11) -0.0076(9) -0.0040(9) -0.0039(10)
F22 0.0449(7) 0.0758(9) 0.0489(7) 0.0048(6) 0.0034(6) -0.0095(7)
C23 0.0340(11) 0.0569(13) 0.0640(14) -0.0184(11) -0.0026(10) 0.0008(10)
F23 0.0360(7) 0.0898(11) 0.0897(10) -0.0223(9) 0.0070(7) 0.0001(7)
C24 0.0463(13) 0.0490(12) 0.0814(18) -0.0134(12) -0.0160(13) 0.0121(10)
F24 0.0612(10) 0.0725(10) 0.1299(14) -0.0028(10) -0.0251(10) 0.0285(8)
C25 0.0622(15) 0.0415(11) 0.0554(13) 0.0030(10) -0.0174(12) 0.0051(10)
F25 0.0933(12) 0.0663(9) 0.0814(10) 0.0279(8) -0.0201(9) 0.0124(9)
C26 0.0451(11) 0.0414(10) 0.0419(11) -0.0030(9) -0.0038(9) 0.0010(9)
F26 0.0588(8) 0.0621(8) 0.0478(7) 0.0134(6) 0.0047(6) 0.0015(6)
C31 0.0380(10) 0.0418(10) 0.0329(9) -0.0010(8) -0.0048(8) 0.0004(9)
C32 0.0389(10) 0.0416(10) 0.0359(9) -0.0022(8) -0.0048(8) 0.0006(9)
F32 0.0581(8) 0.0425(6) 0.0476(6) 0.0060(5) 0.0050(6) -0.0037(6)
C33 0.0484(12) 0.0426(11) 0.0500(12) -0.0097(9) -0.0160(10) 0.0087(9)
F33 0.0787(10) 0.0382(6) 0.0804(9) -0.0079(6) -0.0193(8) 0.0130(7)
C34 0.0445(12) 0.0689(15) 0.0514(13) -0.0236(12) -0.0078(10) 0.0158(11)
F34 0.0653(9) 0.0957(11) 0.0750(10) -0.0449(9) -0.0087(8) 0.0317(9)
C35 0.0415(12) 0.0858(18) 0.0350(11) -0.0075(11) 0.0011(9) 0.0047(12)
F35 0.0646(9) 0.1298(14) 0.0417(7) -0.0051(8) 0.0131(7) 0.0122(10)
C36 0.0462(11) 0.0546(12) 0.0331(9) 0.0043(9) -0.0025(9) 0.0005(10)
F36 0.0744(10) 0.0703(9) 0.0488(7) 0.0200(7) 0.0099(7) -0.0013(7)

loop_
_atom_type_symbol
_atom_type_description
_atom_type_scat_dispersion_real
_atom_type_scat_dispersion_imag
_atom_type_scat_source
C C 0.0181 0.0091 'International Tables Vol C Tables 4.2.6.8 and 6.1.1.4'
H H 0.0000 0.0000 'International Tables Vol C Tables 4.2.6.8 and 6.1.1.4'
B B 0.0090 0.0039 'International Tables Vol C Tables 4.2.6.8 and 6.1.1.4'
F F 0.0727 0.0534 'International Tables Vol C Tables 4.2.6.8 and 6.1.1.4'

loop_
_geom_angle_atom_site_label_1
_geom_angle_atom_site_label_2
_geom_angle_atom_site_label_3
_geom_angle
C2 B1 C11 121.83(18)
C2 B1 C21 120.71(17)
C11 B1 C21 117.46(17)
C3 C2 C31 121.78(18)
C3 C2 B1 121.01(18)
C31 C2 B1 117.19(17)
C2 C3 C4 127.36(19)
C2 C3 H3 116.3
C4 C3 H3 116.3
C3 C4 C5 117.73(19)
C3 C4 C6 117.9(2)
C5 C4 C6 57.72(16)
C3 C4 H4 116.8
C5 C4 H4 116.8
C6 C4 H4 116.8
C6 C5 C4 61.22(16)
C6 C5 H5A 117.6
C4 C5 H5A 117.6
C6 C5 H5B 117.6
C4 C5 H5B 117.6
H5A C5 H5B 114.8
C5 C6 C4 61.07(16)
C5 C6 H6A 117.7
C4 C6 H6A 117.7
C5 C6 H6B 117.7
C4 C6 H6B 117.7
H6A C6 H6B 114.8
C12 C11 C16 116.01(19)
C12 C11 B1 120.81(19)
C16 C11 B1 123.11(18)
F12 C12 C13 118.2(2)
F12 C12 C11 118.03(19)
C13 C12 C11 123.8(2)
F13 C13 C12 121.4(2)
F13 C13 C14 120.3(2)
C12 C13 C14 118.2(2)
F14 C14 C15 119.9(3)
F14 C14 C13 119.6(3)
C15 C14 C13 120.4(2)
F15 C15 C14 119.8(2)
F15 C15 C16 120.8(2)
C14 C15 C16 119.4(2)
F16 C16 C15 118.2(2)
F16 C16 C11 119.63(18)
C15 C16 C11 122.2(2)
C26 C21 C22 115.11(18)
C26 C21 B1 122.27(18)
C22 C21 B1 122.57(17)
F22 C22 C23 117.9(2)
F22 C22 C21 119.08(18)
C23 C22 C21 123.1(2)
F23 C23 C22 120.7(2)
F23 C23 C24 119.8(2)
C22 C23 C24 119.5(2)
F24 C24 C23 120.4(2)
F24 C24 C25 119.8(2)
C23 C24 C25 119.8(2)
F25 C25 C26 120.8(2)
F25 C25 C24 120.0(2)
C26 C25 C24 119.1(2)
F26 C26 C25 117.64(19)
F26 C26 C21 119.00(18)
C25 C26 C21 123.3(2)
C32 C31 C36 115.86(18)
C32 C31 C2 120.00(17)
C36 C31 C2 123.68(18)
F32 C32 C33 117.84(18)
F32 C32 C31 119.06(17)
C33 C32 C31 123.06(19)
F33 C33 C34 120.4(2)
F33 C33 C32 120.5(2)
C34 C33 C32 119.1(2)
F34 C34 C33 119.3(2)
F34 C34 C35 120.5(2)
C33 C34 C35 120.1(2)
F35 C35 C34 120.0(2)
F35 C35 C36 120.4(2)
C34 C35 C36 119.6(2)
F36 C36 C35 118.2(2)
F36 C36 C31 119.56(19)
C35 C36 C31 122.1(2)

loop_
_geom_bond_atom_site_label_1
_geom_bond_atom_site_label_2
_geom_bond_distance
B1 C2 1.529(3)
B1 C11 1.578(3)
B1 C21 1.581(3)
C2 C3 1.354(3)
C2 C31 1.488(3)
C3 C4 1.448(3)
C3 H3 0.9400
C4 C5 1.528(3)
C4 C6 1.530(3)
C4 H4 0.9900
C5 C6 1.476(4)
C5 H5A 0.9800
C5 H5B 0.9800
C6 H6A 0.9800
C6 H6B 0.9800
C11 C12 1.378(3)
C11 C16 1.385(3)
C12 F12 1.358(3)
C12 C13 1.365(3)
C13 F13 1.335(3)
C13 C14 1.383(4)
C14 F14 1.341(3)
C14 C15 1.371(4)
C15 F15 1.336(3)
C15 C16 1.377(3)
C16 F16 1.340(3)
C21 C26 1.388(3)
C21 C22 1.395(3)
C22 F22 1.339(2)
C22 C23 1.369(3)
C23 F23 1.344(3)
C23 C24 1.374(4)
C24 F24 1.335(3)
C24 C25 1.383(4)
C25 F25 1.342(3)
C25 C26 1.371(3)
C26 F26 1.345(3)
C31 C32 1.385(3)
C31 C36 1.391(3)
C32 F32 1.351(2)
C32 C33 1.372(3)
C33 F33 1.337(3)
C33 C34 1.372(4)
C34 F34 1.339(3)
C34 C35 1.373(4)
C35 F35 1.341(3)
C35 C36 1.377(3)
C36 F36 1.338(3)

loop_
_geom_torsion_atom_site_label_1
_geom_torsion_atom_site_label_2
_geom_torsion_atom_site_label_3
_geom_torsion_atom_site_label_4
_geom_torsion
C11 B1 C2 C3 -11.5(3)
C21 B1 C2 C3 168.35(18)
C11 B1 C2 C31 170.29(18)
C21 B1 C2 C31 -9.9(3)
C31 C2 C3 C4 -1.1(3)
B1 C2 C3 C4 -179.2(2)
C2 C3 C4 C5 143.1(2)
C2 C3 C4 C6 -150.8(2)
C3 C4 C5 C6 107.1(2)
C3 C4 C6 C5 -106.7(2)
C2 B1 C11 C12 105.8(2)
C21 B1 C11 C12 -74.1(2)
C2 B1 C11 C16 -77.5(2)
C21 B1 C11 C16 102.6(2)
C16 C11 C12 F12 179.51(17)
B1 C11 C12 F12 -3.6(3)
C16 C11 C12 C13 -0.1(3)
B1 C11 C12 C13 176.8(2)
F12 C12 C13 F13 0.8(3)
C11 C12 C13 F13 -179.60(19)
F12 C12 C13 C14 -179.88(18)
C11 C12 C13 C14 -0.3(3)
F13 C13 C14 F14 -1.0(3)
C12 C13 C14 F14 179.7(2)
F13 C13 C14 C15 179.6(2)
C12 C13 C14 C15 0.3(3)
F14 C14 C15 F15 0.2(3)
C13 C14 C15 F15 179.63(19)
F14 C14 C15 C16 -179.3(2)
C13 C14 C15 C16 0.1(3)
F15 C15 C16 F16 1.1(3)
C14 C15 C16 F16 -179.4(2)
F15 C15 C16 C11 179.98(18)
C14 C15 C16 C11 -0.5(3)
C12 C11 C16 F16 179.36(18)
B1 C11 C16 F16 2.5(3)
C12 C11 C16 C15 0.5(3)
B1 C11 C16 C15 -176.33(19)
C2 B1 C21 C26 124.0(2)
C11 B1 C21 C26 -56.2(3)
C2 B1 C21 C22 -53.3(3)
C11 B1 C21 C22 126.6(2)
C26 C21 C22 F22 177.89(17)
B1 C21 C22 F22 -4.7(3)
C26 C21 C22 C23 -1.5(3)
B1 C21 C22 C23 175.89(19)
F22 C22 C23 F23 -0.1(3)
C21 C22 C23 F23 179.37(19)
F22 C22 C23 C24 -179.9(2)
C21 C22 C23 C24 -0.5(3)
F23 C23 C24 F24 1.3(3)
C22 C23 C24 F24 -178.9(2)
F23 C23 C24 C25 -178.6(2)
C22 C23 C24 C25 1.2(3)
F24 C24 C25 F25 -0.3(3)
C23 C24 C25 F25 179.6(2)
F24 C24 C25 C26 -179.8(2)
C23 C24 C25 C26 0.2(3)
F25 C25 C26 F26 0.9(3)
C24 C25 C26 F26 -179.7(2)
F25 C25 C26 C21 178.2(2)
C24 C25 C26 C21 -2.4(3)
C22 C21 C26 F26 -179.74(17)
B1 C21 C26 F26 2.8(3)
C22 C21 C26 C25 3.0(3)
B1 C21 C26 C25 -174.5(2)
C3 C2 C31 C32 123.2(2)
B1 C2 C31 C32 -58.6(3)
C3 C2 C31 C36 -64.9(3)
B1 C2 C31 C36 113.3(2)
C36 C31 C32 F32 179.76(17)
C2 C31 C32 F32 -7.8(3)
C36 C31 C32 C33 -2.5(3)
C2 C31 C32 C33 169.97(19)
F32 C32 C33 F33 -1.0(3)
C31 C32 C33 F33 -178.77(19)
F32 C32 C33 C34 179.47(18)
C31 C32 C33 C34 1.7(3)
F33 C33 C34 F34 1.2(3)
C32 C33 C34 F34 -179.31(19)
F33 C33 C34 C35 -179.3(2)
C32 C33 C34 C35 0.2(3)
F34 C34 C35 F35 -0.3(3)
C33 C34 C35 F35 -179.8(2)
F34 C34 C35 C36 178.4(2)
C33 C34 C35 C36 -1.2(4)
F35 C35 C36 F36 1.6(3)
C34 C35 C36 F36 -177.0(2)
F35 C35 C36 C31 178.9(2)
C34 C35 C36 C31 0.3(3)
C32 C31 C36 F36 178.71(19)
C2 C31 C36 F36 6.5(3)
C32 C31 C36 C35 1.5(3)
C2 C31 C36 C35 -170.7(2)

loop_
_cod_related_entry_id
_cod_related_entry_database
_cod_related_entry_code
1 ChemSpider 30659822
